data_2107468
loop_
_publ_author_name
'Sazonov, Andrew'
'Hutanu, Vladimir'
'Meven, Martin'
'Roth, Georg'
'K\'ezsm\'arki, Istv\'an'
'Murakawa, Hiroshi'
'Tokura, Yoshinori'
'N\'afr\'adi, B\'alint'

_publ_section_title
;
 The low-temperature crystal structure of the multiferroic melilite
 Ca~2~CoSi~2~O~7~
;
_journal_coeditor_code BP5083
_journal_issue 1
_journal_name_full 'Acta Crystallographica Section B'
_journal_page_first 126
_journal_page_last 132
_journal_paper_doi 10.1107/S2052520615023057
_journal_volume 72
_journal_year 2016
_chemical_formula_sum 'Ca2 Co O7 Si2'
_chemical_formula_weight 307.26
_space_group_IT_number 18
_symmetry_cell_setting orthorhombic
_symmetry_space_group_name_Hall 'P 2 2ab'
_symmetry_space_group_name_H-M 'P 21 21 2'
_cell_angle_alpha 90
_cell_angle_beta 90
_cell_angle_gamma 90
_cell_formula_units_Z 18
_cell_length_a 23.520(10)
_cell_length_b 23.520(10)
_cell_length_c 5.030(10)
_cell_measurement_temperature 10
_cell_volume 2783(6)
_diffrn_ambient_temperature 10
_diffrn_measured_fraction_theta_full 0.62
_diffrn_measured_fraction_theta_max 0.28
_diffrn_measurement_device_type 'Four-circle diffractometer'
_diffrn_radiation_type neutron
_diffrn_radiation_wavelength 1.1695
_diffrn_reflns_av_R_equivalents 0.0185
_diffrn_reflns_limit_h_max 36
_diffrn_reflns_limit_h_min -20
_diffrn_reflns_limit_k_max 36
_diffrn_reflns_limit_k_min -30
_diffrn_reflns_limit_l_max 7
_diffrn_reflns_limit_l_min -7
_diffrn_reflns_number 3127
_diffrn_reflns_theta_full 20.26
_diffrn_reflns_theta_max 64.92
_diffrn_reflns_theta_min 4.03
_exptl_absorpt_coefficient_mu 0.016
_exptl_crystal_colour Blue
_exptl_crystal_density_diffrn 3.3035
_exptl_crystal_description Cylinder
_exptl_crystal_F_000 2718
_exptl_crystal_size_max 4
_exptl_crystal_size_rad 2
_refine_ls_extinction_coef 36E1(3)
_refine_ls_extinction_method 'B-C type 1 Gaussian isotropic (Becker & Coppens, 1974)'
_refine_ls_goodness_of_fit_ref 3.17
_refine_ls_number_constraints 51
_refine_ls_number_parameters 168
_refine_ls_number_reflns 1883
_refine_ls_number_restraints 0
_refine_ls_R_factor_all 0.0428
_refine_ls_R_factor_gt 0.0428
_refine_ls_shift/su_max 0.0004
_refine_ls_shift/su_mean 0.0001
_refine_ls_structure_factor_coef Fsqd
_refine_ls_weighting_details w=1/(\s^2^(I)+0.0004I^2^)
_refine_ls_weighting_scheme sigma
_refine_ls_wR_factor_gt 0.0988
_refine_ls_wR_factor_ref 0.0988
_reflns_number_gt 1883
_reflns_number_total 2006
_reflns_threshold_expression I>3\s(I)
_cod_data_source_file bp5083sup1.cif
_cod_data_source_block I
_cod_depositor_comments
;Adding full bibliography for 2107468.cif.

 Adding full bibliography for 2107468.cif.
;
_cod_original_cell_volume 2782.5
_cod_original_formula_sum 'Ca2 Co1 O7 Si2'
_cod_database_code 2107468
_cod_database_fobs_code 2107468

loop_
_space_group_symop_id
_space_group_symop_operation_xyz
1 x,y,z
2 -x,-y,z
3 -x+1/2,y+1/2,-z
4 x+1/2,-y+1/2,-z

loop_
_atom_site_type_symbol
_atom_site_label
_atom_site_fract_x
_atom_site_fract_y
_atom_site_fract_z
_atom_site_U_iso_or_equiv
_atom_site_adp_type
_atom_site_calc_flag
_atom_site_occupancy
Ca Ca1 0.1086(4) 0.0527(4) 0.503(3) 0.0075(3) Uiso d 1
Ca Ca2 0.1145(4) 0.3923(4) 0.490(2) 0.0075(3) Uiso d 1
Ca Ca3 0.0554(4) 0.2245(5) 0.499(3) 0.0075(3) Uiso d 1
Ca Ca4 0.2746(5) 0.1114(4) 0.515(2) 0.0075(3) Uiso d 1
Ca Ca5 0.2677(4) 0.4511(4) 0.475(2) 0.0075(3) Uiso d 1
Ca Ca6 0.2153(4) 0.2664(3) 0.519(2) 0.0075(3) Uiso d 1
Ca Ca7 0.4409(4) 0.0525(4) 0.517(2) 0.0075(3) Uiso d 1
Ca Ca8 0.4505(4) 0.3973(4) 0.516(2) 0.0075(3) Uiso d 1
Ca Ca9 0.4028(3) 0.2115(4) 0.492(2) 0.0075(3) Uiso d 1
Co Co1 0 0 0.014(5) 0.0033(7) Uiso d 1
Co Co2 0.0057(7) 0.3369(7) 0.017(3) 0.0033(7) Uiso d 1
Co Co3 0.1634(9) 0.1612(6) 0.001(5) 0.0033(7) Uiso d 1
Co Co4 0.3347(7) 0.0019(8) 0.022(3) 0.0033(7) Uiso d 1
Co Co5 0.3332(9) 0.3299(8) 0.009(5) 0.0033(7) Uiso d 1
Si Si1 0.0418(5) 0.1214(5) -0.066(3) 0.0056(3) Uiso d 1
Si Si2 0.0506(5) 0.4568(4) -0.080(2) 0.0056(3) Uiso d 1
Si Si3 0.1241(5) 0.2862(4) 0.081(2) 0.0056(3) Uiso d 1
Si Si4 0.2124(5) 0.0411(5) 0.071(3) 0.0056(3) Uiso d 1
Si Si5 0.2160(4) 0.3812(5) 0.032(2) 0.0056(3) Uiso d 1
Si Si6 0.2827(4) 0.2081(4) -0.037(2) 0.0056(3) Uiso d 1
Si Si7 0.3827(5) 0.1234(5) -0.056(3) 0.0056(3) Uiso d 1
Si Si8 0.3830(4) 0.4549(5) -0.065(3) 0.0056(3) Uiso d 1
Si Si9 0.4520(4) 0.2811(5) 0.056(3) 0.0056(3) Uiso d 1
O O1 -0.0083(3) 0.1647(3) 0.822(2) 0.00798(16) Uiso d 1
O O2 0.1740(3) -0.0146(3) 0.1742(19) 0.00798(16) Uiso d 1
O O3 0.1797(3) 0.3265(3) 0.1724(18) 0.00798(16) Uiso d 1
O O4 0.3401(3) 0.1758(3) 0.836(2) 0.00798(16) Uiso d 1
O O5 0.5 0 0.205(2) 0.00798(16) Uiso d 1
O O6 0.0423(3) 0.1183(3) 0.245(2) 0.00798(16) Uiso d 1
O O7 0.0505(3) 0.4582(3) 0.2354(18) 0.00798(16) Uiso d 1
O O8 0.1247(3) 0.2822(3) 0.751(2) 0.00798(16) Uiso d 1
O O9 0.2165(3) 0.0436(3) 0.754(2) 0.00798(16) Uiso d 1
O O10 0.2080(3) 0.3847(3) 0.722(2) 0.00798(16) Uiso d 1
O O11 0.2776(3) 0.2032(3) 0.2738(16) 0.00798(16) Uiso d 1
O O12 0.3863(3) 0.1209(3) 0.258(2) 0.00798(16) Uiso d 1
O O13 0.3862(3) 0.4584(3) 0.263(2) 0.00798(16) Uiso d 1
O O14 0.4624(3) 0.2760(3) 0.7443(19) 0.00798(16) Uiso d 1
O O15 0.0250(3) 0.0620(3) 0.771(2) 0.00798(16) Uiso d 1
O O16 0.0986(3) 0.1435(3) 0.773(2) 0.00798(16) Uiso d 1
O O17 0.0342(2) 0.3955(3) 0.7770(18) 0.00798(16) Uiso d 1
O O18 0.1039(3) 0.4798(3) 0.7535(17) 0.00798(16) Uiso d 1
O O19 0.1388(3) 0.2266(3) 0.2249(19) 0.00798(16) Uiso d 1
O O20 0.0711(3) 0.3125(3) 0.2239(19) 0.00798(16) Uiso d 1
O O21 0.1826(3) 0.0953(3) 0.2239(19) 0.00798(16) Uiso d 1
O O22 0.2713(3) 0.0301(3) 0.230(2) 0.00798(16) Uiso d 1
O O23 0.1864(3) 0.4357(3) 0.2064(19) 0.00798(16) Uiso d 1
O O24 0.2779(3) 0.3794(3) 0.1706(17) 0.00798(16) Uiso d 1
O O25 0.2870(3) 0.2728(3) 0.8338(16) 0.00798(16) Uiso d 1
O O26 0.2301(3) 0.1799(3) 0.7953(18) 0.00798(16) Uiso d 1
O O27 0.3562(3) 0.0674(3) 0.7915(19) 0.00798(16) Uiso d 1
O O28 0.4403(3) 0.1371(3) 0.7877(19) 0.00798(16) Uiso d 1
O O29 0.3809(3) 0.3879(3) 0.8310(17) 0.00798(16) Uiso d 1
O O30 0.4350(3) 0.4821(3) 0.782(2) 0.00798(16) Uiso d 1
O O31 0.4841(3) 0.2276(3) 0.2185(18) 0.00798(16) Uiso d 1
O O32 0.3918(3) 0.2831(3) 0.1809(17) 0.00798(16) Uiso d 1

loop_
_atom_type_symbol
_atom_type_scat_length_neutron
_atom_type_scat_source
Ca 4.700 International_Tables_Vol_C
Co 2.490 International_Tables_Vol_C
Si 4.149 International_Tables_Vol_C
O 5.803 International_Tables_Vol_C

loop_
_geom_angle_atom_site_label_1
_geom_angle_atom_site_label_2
_geom_angle_atom_site_label_3
_geom_angle_site_symmetry_1
_geom_angle_site_symmetry_3
_geom_angle
Ca5 Ca1 Ca8 3_546 3_546 71.5(3)
Ca5 Ca1 Ca8 3_546 4_456 158.2(4)
Ca5 Ca1 Si1 3_546 1_556 134.1(5)
Ca5 Ca1 Si4 3_546 . 52.5(3)
Ca5 Ca1 Si8 3_546 3_545 61.0(3)
Ca5 Ca1 O15 3_546 . 132.6(5)
Ca5 Ca1 O30 3_546 3_546 84.8(4)
Ca8 Ca1 Ca8 3_546 4_456 86.7(3)
Ca8 Ca1 Si1 3_546 1_556 108.8(4)
Ca8 Ca1 Si4 3_546 . 99.8(4)
Ca8 Ca1 Si8 3_546 3_545 48.0(3)
Ca8 Ca1 O15 3_546 . 78.9(3)
Ca8 Ca1 O30 3_546 3_546 36.3(3)
Ca8 Ca1 Si1 4_456 1_556 51.9(3)
Ca8 Ca1 Si4 4_456 . 135.9(5)
Ca8 Ca1 Si8 4_456 3_545 105.0(4)
Ca8 Ca1 O15 4_456 . 37.2(3)
Ca8 Ca1 O30 4_456 3_546 77.8(3)
Si1 Ca1 Si4 1_556 . 151.1(4)
Si1 Ca1 Si8 1_556 3_545 151.9(5)
Si1 Ca1 O15 1_556 . 31.8(3)
Si1 Ca1 O30 1_556 3_546 123.5(5)
Si4 Ca1 Si8 . 3_545 55.7(3)
Si4 Ca1 O15 . . 172.7(6)
Si4 Ca1 O30 . 3_546 82.3(4)
Si8 Ca1 O15 3_545 . 120.3(5)
Si8 Ca1 O30 3_545 3_546 28.7(3)
O15 Ca1 O30 . 3_546 92.7(4)
Ca5 Ca2 Ca6 . . 72.4(3)
Ca5 Ca2 Ca7 . 3_556 88.1(3)
Ca5 Ca2 Si2 . 1_556 107.3(4)
Ca5 Ca2 Si3 . . 101.4(4)
Ca5 Ca2 O17 . . 137.9(5)
Ca5 Ca2 O23 . . 35.9(3)
Ca6 Ca2 Ca7 . 3_556 160.3(3)
Ca6 Ca2 Si2 . 1_556 132.2(4)
Ca6 Ca2 Si3 . . 51.7(3)
Ca6 Ca2 O17 . . 119.9(4)
Ca6 Ca2 O23 . . 85.2(3)
Ca7 Ca2 Si2 3_556 1_556 51.1(3)
Ca7 Ca2 Si3 3_556 . 138.1(4)
Ca7 Ca2 O17 3_556 . 73.5(3)
Ca7 Ca2 O23 3_556 . 80.0(3)
Si2 Ca2 Si3 1_556 . 150.5(4)
Si2 Ca2 O17 1_556 . 32.8(3)
Si2 Ca2 O23 1_556 . 123.4(4)
Si3 Ca2 O17 . . 117.7(4)
Si3 Ca2 O23 . . 84.4(4)
O17 Ca2 O23 . . 153.2(5)
Ca6 Ca3 Ca8 . 4_456 145.5(4)
Ca6 Ca3 Ca9 . 4_456 142.5(3)
Ca6 Ca3 Si1 . 1_556 105.3(4)
Ca6 Ca3 Si3 . . 51.6(3)
Ca6 Ca3 Si9 . 4_456 134.7(5)
Ca6 Ca3 O19 . . 38.6(3)
Ca8 Ca3 Ca9 4_456 4_456 72.0(3)
Ca8 Ca3 Si1 4_456 1_556 52.4(3)
Ca8 Ca3 Si3 4_456 . 134.3(5)
Ca8 Ca3 Si9 4_456 4_456 60.2(3)
Ca8 Ca3 O19 4_456 . 122.6(5)
Ca9 Ca3 Si1 4_456 1_556 100.8(4)
Ca9 Ca3 Si3 4_456 . 108.4(4)
Ca9 Ca3 Si9 4_456 4_456 47.9(3)
Ca9 Ca3 O19 4_456 . 138.9(5)
Si1 Ca3 Si3 1_556 . 150.5(5)
Si1 Ca3 Si9 1_556 4_456 56.5(4)
Si1 Ca3 O19 1_556 . 118.6(5)
Si3 Ca3 Si9 . 4_456 151.9(5)
Si3 Ca3 O19 . . 32.1(3)
Si9 Ca3 O19 4_456 . 172.4(6)
Ca5 Ca4 Ca6 3_546 . 144.2(3)
Ca5 Ca4 Ca9 3_546 . 142.8(3)
Ca5 Ca4 Si4 3_546 . 51.8(3)
Ca5 Ca4 Si6 3_546 1_556 133.8(4)
Ca5 Ca4 O9 3_546 . 38.0(3)
Ca5 Ca4 O22 3_546 . 39.3(3)
Ca5 Ca4 O26 3_546 . 122.3(4)
Ca6 Ca4 Ca9 . . 73.0(2)
Ca6 Ca4 Si4 . . 109.2(4)
Ca6 Ca4 Si6 . 1_556 49.8(3)
Ca6 Ca4 O9 . . 114.2(4)
Ca6 Ca4 O22 . . 137.5(5)
Ca6 Ca4 O26 . . 37.6(3)
Ca9 Ca4 Si4 . . 132.0(5)
Ca9 Ca4 Si6 . 1_556 62.5(3)
Ca9 Ca4 O9 . . 150.0(5)
Ca9 Ca4 O22 . . 119.9(4)
Ca9 Ca4 O26 . . 87.0(4)
Si4 Ca4 Si6 . 1_556 154.2(5)
Si4 Ca4 O9 . . 75.1(4)
Si4 Ca4 O22 . . 30.4(3)
Si4 Ca4 O26 . . 124.8(5)
Si6 Ca4 O9 1_556 . 98.8(5)
Si6 Ca4 O22 1_556 . 172.1(6)
Si6 Ca4 O26 1_556 . 29.7(3)
O9 Ca4 O22 . . 75.7(4)
O9 Ca4 O26 . . 84.5(5)
O22 Ca4 O26 . . 151.7(5)
Ca1 Ca5 Ca2 3_556 . 161.4(3)
Ca1 Ca5 Ca4 3_556 3_556 65.4(3)
Ca1 Ca5 Si4 3_556 3_556 55.8(3)
Ca1 Ca5 Si5 3_556 . 132.6(5)
Ca1 Ca5 O2 3_556 3_556 46.9(3)
Ca1 Ca5 O10 3_556 . 146.7(5)
Ca1 Ca5 O23 3_556 . 137.5(5)
Ca1 Ca5 O24 3_556 . 114.0(4)
Ca2 Ca5 Ca4 . 3_556 96.2(3)
Ca2 Ca5 Si4 . 3_556 111.4(4)
Ca2 Ca5 Si5 . . 56.3(3)
Ca2 Ca5 O2 . 3_556 130.2(5)
Ca2 Ca5 O10 . . 39.0(3)
Ca2 Ca5 O23 . . 37.1(3)
Ca2 Ca5 O24 . . 81.2(3)
Ca4 Ca5 Si4 3_556 3_556 51.6(3)
Ca4 Ca5 Si5 3_556 . 115.6(4)
Ca4 Ca5 O2 3_556 3_556 79.0(3)
Ca4 Ca5 O10 3_556 . 117.7(4)
Ca4 Ca5 O23 3_556 . 87.0(4)
Ca4 Ca5 O24 3_556 . 138.4(5)
Si4 Ca5 Si5 3_556 . 163.6(4)
Si4 Ca5 O2 3_556 3_556 31.5(3)
Si4 Ca5 O10 3_556 . 98.4(5)
Si4 Ca5 O23 3_556 . 129.4(4)
Si4 Ca5 O24 3_556 . 164.7(5)
Si5 Ca5 O2 . 3_556 164.6(5)
Si5 Ca5 O10 . . 78.2(4)
Si5 Ca5 O23 . . 34.2(3)
Si5 Ca5 O24 . . 31.7(3)
O2 Ca5 O10 3_556 . 99.9(5)
O2 Ca5 O23 3_556 . 160.2(5)
O2 Ca5 O24 3_556 . 133.3(5)
O10 Ca5 O23 . . 74.2(4)
O10 Ca5 O24 . . 85.9(4)
O23 Ca5 O24 . . 65.9(4)
Ca2 Ca6 Ca3 . . 66.0(3)
Ca2 Ca6 Ca4 . . 162.1(3)
Ca2 Ca6 Si3 . . 54.9(3)
Ca2 Ca6 Si6 . 1_556 134.5(4)
Ca2 Ca6 O3 . . 45.1(3)
Ca2 Ca6 O11 . . 146.7(5)
Ca2 Ca6 O25 . . 115.5(4)
Ca3 Ca6 Ca4 . . 96.3(3)
Ca3 Ca6 Si3 . . 49.6(3)
Ca3 Ca6 Si6 . 1_556 114.0(4)
Ca3 Ca6 O3 . . 78.1(3)
Ca3 Ca6 O11 . . 114.6(4)
Ca3 Ca6 O25 . . 137.7(5)
Ca4 Ca6 Si3 . . 112.5(4)
Ca4 Ca6 Si6 . 1_556 53.1(3)
Ca4 Ca6 O3 . . 132.2(4)
Ca4 Ca6 O11 . . 37.7(3)
Ca4 Ca6 O25 . . 78.7(3)
Si3 Ca6 Si6 . 1_556 160.2(4)
Si3 Ca6 O3 . . 32.4(3)
Si3 Ca6 O11 . . 98.5(4)
Si3 Ca6 O25 . . 167.4(4)
Si6 Ca6 O3 1_556 . 167.3(4)
Si6 Ca6 O11 1_556 . 77.5(4)
Si6 Ca6 O25 1_556 . 32.3(3)
O3 Ca6 O11 . . 101.6(5)
O3 Ca6 O25 . . 135.4(4)
O11 Ca6 O25 . . 86.9(4)
Ca2 Ca7 Ca7 3_546 2_655 67.4(3)
Ca2 Ca7 Ca9 3_546 . 147.3(3)
Ca2 Ca7 Si2 3_546 3_545 48.6(3)
Ca2 Ca7 Si7 3_546 1_556 112.1(4)
Ca2 Ca7 O5 3_546 . 72.6(3)
Ca2 Ca7 O12 3_546 . 116.6(4)
Ca2 Ca7 O18 3_546 3_546 35.6(3)
Ca2 Ca7 O28 3_546 . 141.5(5)
Ca7 Ca7 Ca9 2_655 . 145.1(3)
Ca7 Ca7 Si2 2_655 3_545 58.5(3)
Ca7 Ca7 Si7 2_655 1_556 134.4(4)
Ca7 Ca7 O5 2_655 . 40.1(3)
Ca7 Ca7 O12 2_655 . 146.5(5)
Ca7 Ca7 O18 2_655 3_546 81.8(3)
Ca7 Ca7 O28 2_655 . 123.5(4)
Ca9 Ca7 Si2 . 3_545 133.4(4)
Ca9 Ca7 Si7 . 1_556 52.1(3)
Ca9 Ca7 O5 . . 127.3(4)
Ca9 Ca7 O12 . . 38.5(3)
Ca9 Ca7 O18 . 3_546 124.4(4)
Ca9 Ca7 O28 . . 38.3(3)
Si2 Ca7 Si7 3_545 1_556 155.7(5)
Si2 Ca7 O5 3_545 . 32.0(2)
Si2 Ca7 O12 3_545 . 97.7(4)
Si2 Ca7 O18 3_545 3_546 29.9(3)
Si2 Ca7 O28 3_545 . 169.6(5)
Si7 Ca7 O5 1_556 . 171.9(5)
Si7 Ca7 O12 1_556 . 77.1(4)
Si7 Ca7 O18 1_556 3_546 125.8(5)
Si7 Ca7 O28 1_556 . 31.5(3)
O5 Ca7 O12 . . 107.1(5)
O5 Ca7 O18 . 3_546 61.9(3)
O5 Ca7 O28 . . 141.9(5)
O12 Ca7 O18 . 3_546 86.4(4)
O12 Ca7 O28 . . 75.7(4)
O18 Ca7 O28 3_546 . 153.6(5)
Ca1 Ca8 Ca1 3_556 4_556 93.2(3)
Ca1 Ca8 Ca3 3_556 4_556 159.9(4)
Ca1 Ca8 Si1 3_556 4_555 110.8(4)
Ca1 Ca8 Si8 3_556 1_556 53.2(3)
Ca1 Ca8 O1 3_556 4_556 132.9(5)
Ca1 Ca8 O13 3_556 . 38.5(3)
Ca1 Ca8 O29 3_556 . 81.6(3)
Ca1 Ca8 O30 3_556 . 36.2(3)
Ca1 Ca8 Ca3 4_556 4_556 66.8(3)
Ca1 Ca8 Si1 4_556 4_555 51.2(3)
Ca1 Ca8 Si8 4_556 1_556 113.0(4)
Ca1 Ca8 O1 4_556 4_556 77.5(3)
Ca1 Ca8 O13 4_556 . 113.5(4)
Ca1 Ca8 O29 4_556 . 136.8(5)
Ca1 Ca8 O30 4_556 . 84.8(3)
Ca3 Ca8 Si1 4_556 4_555 55.6(3)
Ca3 Ca8 Si8 4_556 1_556 135.2(5)
Ca3 Ca8 O1 4_556 4_556 43.5(3)
Ca3 Ca8 O13 4_556 . 147.0(5)
Ca3 Ca8 O29 4_556 . 114.1(4)
Ca3 Ca8 O30 4_556 . 137.0(5)
Si1 Ca8 Si8 4_555 1_556 159.9(4)
Si1 Ca8 O1 4_555 4_556 31.3(3)
Si1 Ca8 O13 4_555 . 97.4(5)
Si1 Ca8 O29 4_555 . 166.2(5)
Si1 Ca8 O30 4_555 . 127.7(5)
Si8 Ca8 O1 1_556 4_556 168.7(5)
Si8 Ca8 O13 1_556 . 76.7(4)
Si8 Ca8 O29 1_556 . 33.9(3)
Si8 Ca8 O30 1_556 . 32.2(3)
O1 Ca8 O13 4_556 . 103.5(5)
O1 Ca8 O29 4_556 . 135.2(5)
O1 Ca8 O30 4_556 . 159.0(5)
O13 Ca8 O29 . . 88.5(4)
O13 Ca8 O30 . . 73.2(4)
O29 Ca8 O30 . . 65.9(4)
Ca3 Ca9 Ca4 4_556 . 164.5(3)
Ca3 Ca9 Ca7 4_556 . 99.2(3)
Ca3 Ca9 Si7 4_556 1_556 112.9(4)
Ca3 Ca9 Si9 4_556 . 55.6(3)
Ca3 Ca9 O4 4_556 . 133.4(5)
Ca3 Ca9 O14 4_556 . 38.6(3)
Ca3 Ca9 O31 4_556 . 37.5(3)
Ca3 Ca9 O32 4_556 . 80.2(3)
Ca4 Ca9 Ca7 . . 65.5(2)
Ca4 Ca9 Si7 . 1_556 56.5(3)
Ca4 Ca9 Si9 . . 132.0(4)
Ca4 Ca9 O4 . . 44.4(3)
Ca4 Ca9 O14 . . 145.6(5)
Ca4 Ca9 O31 . . 138.3(4)
Ca4 Ca9 O32 . . 112.4(4)
Ca7 Ca9 Si7 . 1_556 50.5(3)
Ca7 Ca9 Si9 . . 117.9(4)
Ca7 Ca9 O4 . . 77.4(3)
Ca7 Ca9 O14 . . 117.1(4)
Ca7 Ca9 O31 . . 89.2(3)
Ca7 Ca9 O32 . . 139.1(4)
Si7 Ca9 Si9 1_556 . 164.8(4)
Si7 Ca9 O4 1_556 . 32.4(3)
Si7 Ca9 O14 1_556 . 97.0(4)
Si7 Ca9 O31 1_556 . 130.4(4)
Si7 Ca9 O32 1_556 . 164.2(4)
Si9 Ca9 O4 . . 162.8(4)
Si9 Ca9 O14 . . 79.3(4)
Si9 Ca9 O31 . . 34.4(3)
Si9 Ca9 O32 . . 31.1(3)
O4 Ca9 O14 . . 101.3(5)
O4 Ca9 O31 . . 162.6(5)
O4 Ca9 O32 . . 131.9(4)
O14 Ca9 O31 . . 74.8(4)
O14 Ca9 O32 . . 87.9(4)
O31 Ca9 O32 . . 65.4(3)
O15 Co1 O15 1_554 2_554 104.3(12)
O15 Co1 O30 1_554 3_546 104.9(3)
O15 Co1 O30 1_554 4_456 114.2(3)
O15 Co1 O30 2_554 3_546 114.2(3)
O15 Co1 O30 2_554 4_456 104.9(3)
O30 Co1 O30 3_546 4_456 114.1(14)
O17 Co2 O20 1_554 . 105.6(8)
O17 Co2 O28 1_554 4_456 111.4(8)
O17 Co2 O31 1_554 4_455 105.1(8)
O20 Co2 O28 . 4_456 116.9(9)
O20 Co2 O31 . 4_455 107.2(8)
O28 Co2 O31 4_456 4_455 110.0(9)
O16 Co3 O19 1_554 . 105.7(9)
O16 Co3 O21 1_554 . 110.3(8)
O16 Co3 O26 1_554 1_554 111.7(13)
O19 Co3 O21 . . 110.6(12)
O19 Co3 O26 . 1_554 111.2(8)
O21 Co3 O26 . 1_554 107.3(10)
O18 Co4 O22 3_546 . 111.0(8)
O18 Co4 O23 3_546 3_545 108.4(9)
O18 Co4 O27 3_546 1_554 111.3(9)
O22 Co4 O23 . 3_545 112.7(9)
O22 Co4 O27 . 1_554 104.1(9)
O23 Co4 O27 3_545 1_554 109.3(8)
O24 Co5 O25 . 1_554 103.4(10)
O24 Co5 O29 . 1_554 99.1(9)
O24 Co5 O32 . . 128.8(13)
O25 Co5 O29 1_554 1_554 126.2(13)
O25 Co5 O32 1_554 . 101.8(9)
O29 Co5 O32 1_554 . 100.8(10)
Ca1 Si1 Ca3 1_554 1_554 82.6(5)
Ca1 Si1 Ca8 1_554 4_455 76.9(4)
Ca1 Si1 O1 1_554 1_554 116.2(8)
Ca1 Si1 O6 1_554 . 131.6(7)
Ca1 Si1 O15 1_554 1_554 49.1(5)
Ca1 Si1 O16 1_554 1_554 54.2(5)
Ca3 Si1 Ca8 1_554 4_455 72.0(4)
Ca3 Si1 O1 1_554 1_554 52.4(5)
Ca3 Si1 O6 1_554 . 134.4(7)
Ca3 Si1 O15 1_554 1_554 108.4(8)
Ca3 Si1 O16 1_554 1_554 50.2(5)
Ca8 Si1 O1 4_455 1_554 50.0(5)
Ca8 Si1 O6 4_455 . 135.7(7)
Ca8 Si1 O15 4_455 1_554 50.9(5)
Ca8 Si1 O16 4_455 1_554 104.2(8)
O1 Si1 O6 1_554 . 111.8(9)
O1 Si1 O15 1_554 1_554 100.4(8)
O1 Si1 O16 1_554 1_554 102.6(8)
O6 Si1 O15 . 1_554 117.0(9)
O6 Si1 O16 . 1_554 120.0(9)
O15 Si1 O16 1_554 1_554 102.5(9)
Ca2 Si2 Ca7 1_554 3_555 80.2(4)
Ca2 Si2 O7 1_554 . 136.2(6)
Ca2 Si2 O17 1_554 1_554 51.1(4)
Ca2 Si2 O18 1_554 1_554 53.9(4)
Ca7 Si2 O7 3_555 . 132.9(6)
Ca7 Si2 O17 3_555 1_554 109.6(6)
Ca7 Si2 O18 3_555 1_554 49.1(4)
O7 Si2 O17 . 1_554 116.9(8)
O7 Si2 O18 . 1_554 121.0(8)
O17 Si2 O18 1_554 1_554 104.5(7)
Ca2 Si3 Ca3 . . 83.8(4)
Ca2 Si3 Ca6 . . 73.4(4)
Ca2 Si3 O8 . 1_554 132.6(6)
Ca2 Si3 O19 . . 113.6(7)
Ca2 Si3 O20 . . 49.5(4)
Ca3 Si3 Ca6 . . 78.7(4)
Ca3 Si3 O8 . 1_554 132.2(7)
Ca3 Si3 O19 . . 52.2(5)
Ca3 Si3 O20 . . 56.3(5)
Ca6 Si3 O8 . 1_554 133.8(7)
Ca6 Si3 O19 . . 53.5(5)
Ca6 Si3 O20 . . 106.5(7)
O8 Si3 O19 1_554 . 113.3(8)
O8 Si3 O20 1_554 . 119.1(8)
O19 Si3 O20 . . 108.0(8)
Ca1 Si4 Ca4 . . 80.3(4)
Ca1 Si4 Ca5 . 3_546 71.7(4)
Ca1 Si4 O2 . . 57.2(5)
Ca1 Si4 O9 . 1_554 134.7(6)
Ca1 Si4 O21 . . 46.3(4)
Ca1 Si4 O22 . . 108.9(7)
Ca4 Si4 Ca5 . 3_546 76.7(4)
Ca4 Si4 O2 . . 116.3(8)
Ca4 Si4 O9 . 1_554 131.4(6)
Ca4 Si4 O21 . . 57.2(5)
Ca4 Si4 O22 . . 48.3(5)
Ca5 Si4 O2 3_546 . 47.9(5)
Ca5 Si4 O9 3_546 1_554 137.6(7)
Ca5 Si4 O21 3_546 . 104.2(7)
Ca5 Si4 O22 3_546 . 53.8(5)
O2 Si4 O9 . 1_554 111.7(8)
O2 Si4 O21 . . 103.5(8)
O2 Si4 O22 . . 100.6(8)
O9 Si4 O21 1_554 . 117.6(8)
O9 Si4 O22 1_554 . 116.4(8)
O21 Si4 O22 . . 104.9(8)
Ca5 Si5 O10 . 1_554 138.6(7)
Ca5 Si5 O24 . . 48.2(4)
O10 Si5 O24 1_554 . 122.6(8)
Ca4 Si6 Ca6 1_554 1_554 77.1(4)
Ca4 Si6 O11 1_554 . 129.9(6)
Ca4 Si6 O25 1_554 1_554 112.4(6)
Ca4 Si6 O26 1_554 1_554 46.1(4)
Ca6 Si6 O11 1_554 . 135.9(6)
Ca6 Si6 O25 1_554 1_554 48.4(4)
Ca6 Si6 O26 1_554 1_554 54.3(4)
O11 Si6 O25 . 1_554 117.5(7)
O11 Si6 O26 . 1_554 115.1(7)
O25 Si6 O26 1_554 1_554 102.6(7)
Ca7 Si7 Ca9 1_554 1_554 77.4(4)
Ca7 Si7 O12 1_554 . 131.3(6)
Ca7 Si7 O27 1_554 1_554 53.4(5)
Ca7 Si7 O28 1_554 1_554 51.8(5)
Ca9 Si7 O12 1_554 . 138.2(6)
Ca9 Si7 O27 1_554 1_554 104.4(7)
Ca9 Si7 O28 1_554 1_554 51.6(5)
O12 Si7 O27 . 1_554 117.2(8)
O12 Si7 O28 . 1_554 116.9(8)
O27 Si7 O28 1_554 1_554 104.6(8)
Ca1 Si8 Ca8 3_555 1_554 78.8(4)
Ca1 Si8 O2 3_555 3_555 59.8(5)
Ca1 Si8 O13 3_555 . 130.5(6)
Ca1 Si8 O29 3_555 1_554 118.0(8)
Ca1 Si8 O30 3_555 1_554 47.5(5)
Ca8 Si8 O2 1_554 3_555 114.0(8)
Ca8 Si8 O13 1_554 . 135.0(6)
Ca8 Si8 O29 1_554 1_554 50.2(5)
Ca8 Si8 O30 1_554 1_554 54.9(5)
O2 Si8 O13 3_555 . 110.6(8)
O2 Si8 O29 3_555 1_554 106.8(7)
O2 Si8 O30 3_555 1_554 107.3(8)
O13 Si8 O29 . 1_554 111.3(8)
O13 Si8 O30 . 1_554 115.5(8)
O29 Si8 O30 1_554 1_554 104.8(8)
Ca3 Si9 Ca9 4_556 . 76.5(4)
Ca3 Si9 O14 4_556 1_554 123.4(6)
Ca3 Si9 O32 4_556 . 113.6(8)
Ca9 Si9 O14 . 1_554 138.1(6)
Ca9 Si9 O32 . . 50.3(5)
O14 Si9 O32 1_554 . 122.8(9)
Ca8 O1 Si1 4_456 1_556 98.8(6)
Ca5 O2 Si4 3_546 . 100.6(6)
Ca5 O2 Si8 3_546 3_545 125.4(6)
Si4 O2 Si8 . 3_545 133.7(9)
Ca7 O5 Ca7 . 2_655 99.8(5)
Ca4 O9 Si4 . 1_556 123.6(7)
Ca5 O10 Si5 . 1_556 118.0(6)
Ca6 O11 Si6 . . 120.5(6)
Ca7 O12 Si7 . . 125.8(6)
Ca8 O13 Si8 . . 121.2(6)
Ca9 O14 Si9 . 1_556 118.3(6)
Ca1 O15 Co1 . 1_556 121.4(5)
Ca1 O15 Si1 . 1_556 99.1(6)
Co1 O15 Si1 1_556 1_556 112.4(10)
Co3 O16 Si1 1_556 1_556 114.4(10)
Ca2 O17 Co2 . 1_556 128.7(6)
Ca2 O17 Si2 . 1_556 96.1(5)
Co2 O17 Si2 1_556 1_556 115.3(8)
Ca7 O18 Co4 3_556 3_556 118.0(7)
Ca7 O18 Si2 3_556 1_556 100.9(6)
Co4 O18 Si2 3_556 1_556 112.1(8)
Ca3 O19 Co3 . . 123.1(7)
Ca3 O19 Si3 . . 95.7(6)
Co3 O19 Si3 . . 118.7(9)
Co2 O20 Si3 . . 120.1(9)
Co3 O21 Si4 . . 116.2(10)
Ca4 O22 Co4 . . 124.9(7)
Ca4 O22 Si4 . . 101.3(6)
Co4 O22 Si4 . . 116.6(9)
Ca2 O23 Ca5 . . 106.9(5)
Ca2 O23 Co4 . 3_555 119.4(6)
Ca5 O23 Co4 . 3_555 114.2(6)
Ca5 O24 Co5 . . 142.9(8)
Ca5 O24 Si5 . . 100.1(6)
Co5 O24 Si5 . . 116.2(9)
Ca6 O25 Co5 . 1_556 139.7(7)
Ca6 O25 Si6 . 1_556 99.3(5)
Co5 O25 Si6 1_556 1_556 119.6(9)
Ca4 O26 Co3 . 1_556 121.3(6)
Ca4 O26 Si6 . 1_556 104.3(5)
Co3 O26 Si6 1_556 1_556 115.6(9)
Co4 O27 Si7 1_556 1_556 116.3(8)
Ca7 O28 Co2 . 4_556 123.1(6)
Ca7 O28 Si7 . 1_556 96.7(6)
Co2 O28 Si7 4_556 1_556 119.3(9)
Ca8 O29 Co5 . 1_556 141.6(7)
Ca8 O29 Si8 . 1_556 96.0(6)
Co5 O29 Si8 1_556 1_556 122.0(9)
Ca1 O30 Ca8 3_556 . 107.6(6)
Ca1 O30 Co1 3_556 3_556 120.8(5)
Ca1 O30 Si8 3_556 1_556 103.8(6)
Ca8 O30 Co1 . 3_556 111.2(5)
Ca8 O30 Si8 . 1_556 92.9(6)
Co1 O30 Si8 3_556 1_556 116.8(10)
Ca9 O31 Co2 . 4_555 115.3(6)
Ca9 O32 Co5 . . 141.6(7)
Ca9 O32 Si9 . . 98.6(6)
Co5 O32 Si9 . . 118.7(9)

loop_
_geom_bond_atom_site_label_1
_geom_bond_atom_site_label_2
_geom_bond_site_symmetry_2
_geom_bond_distance
Ca1 Ca5 3_546 3.766(14)
Ca1 Ca8 3_546 3.910(14)
Ca1 Ca8 4_456 3.902(14)
Ca1 Si1 1_556 3.124(18)
Ca1 Si4 . 3.279(17)
Ca1 Si8 3_545 3.190(17)
Ca1 O15 . 2.391(14)
Ca1 O30 3_546 2.420(14)
Ca2 Ca5 . 3.861(13)
Ca2 Ca6 . 3.795(13)
Ca2 Ca7 3_556 3.987(13)
Ca2 Si2 1_556 3.036(15)
Ca2 Si3 . 3.241(15)
Ca2 O17 . 2.376(12)
Ca2 O23 . 2.437(13)
Ca3 Ca6 . 3.888(14)
Ca3 Ca8 4_456 3.782(14)
Ca3 Ca9 4_456 3.893(13)
Ca3 Si1 1_556 3.280(18)
Ca3 Si3 . 3.020(17)
Ca3 Si9 4_456 3.306(18)
Ca3 O19 . 2.397(14)
Ca4 Ca5 3_546 3.900(14)
Ca4 Ca6 . 3.904(13)
Ca4 Ca9 . 3.826(13)
Ca4 Si4 . 3.140(17)
Ca4 Si6 1_556 3.205(15)
Ca4 O9 . 2.420(14)
Ca4 O22 . 2.391(14)
Ca4 O26 . 2.381(13)
Ca5 Si4 3_556 3.149(17)
Ca5 Si5 . 3.024(16)
Ca5 O2 3_556 2.375(14)
Ca5 O10 . 2.441(13)
Ca5 O23 . 2.369(13)
Ca5 O24 . 2.288(13)
Ca6 Si3 . 3.109(16)
Ca6 Si6 1_556 3.059(14)
Ca6 O3 . 2.395(13)
Ca6 O11 . 2.425(12)
Ca6 O25 . 2.317(12)
Ca7 Ca7 2_655 3.717(14)
Ca7 Ca9 . 3.848(12)
Ca7 Si2 3_545 3.150(15)
Ca7 Si7 1_556 3.045(16)
Ca7 O5 . 2.430(12)
Ca7 O12 . 2.435(13)
Ca7 O18 3_546 2.425(12)
Ca7 O28 . 2.411(12)
Ca8 Si1 4_555 3.151(18)
Ca8 Si8 1_556 2.961(17)
Ca8 O1 4_556 2.441(14)
Ca8 O13 . 2.444(13)
Ca8 O29 . 2.287(13)
Ca8 O30 . 2.426(13)
Ca9 Si7 1_556 3.112(15)
Ca9 Si9 . 2.969(16)
Ca9 O4 . 2.421(13)
Ca9 O14 . 2.424(12)
Ca9 O31 . 2.385(12)
Ca9 O32 . 2.312(12)
Co1 O15 1_554 1.991(18)
Co1 O15 2_554 1.991(18)
Co1 O30 3_546 1.890(16)
Co1 O30 4_456 1.890(16)
Co2 O17 1_554 1.950(18)
Co2 O20 . 1.944(18)
Co2 O28 4_456 1.925(18)
Co2 O31 4_455 1.988(18)
Co3 O16 1_554 1.95(2)
Co3 O19 . 1.99(2)
Co3 O21 . 1.97(2)
Co3 O26 1_554 1.93(2)
Co4 O18 3_546 1.904(18)
Co4 O22 . 1.937(18)
Co4 O23 3_545 1.997(19)
Co4 O27 1_554 1.994(19)
Co5 O24 . 1.93(2)
Co5 O25 1_554 1.94(2)
Co5 O29 1_554 1.98(2)
Co5 O32 . 1.97(2)
Si1 O1 1_554 1.655(14)
Si1 O6 . 1.57(2)
Si1 O15 1_554 1.667(15)
Si1 O16 1_554 1.646(15)
Si2 O7 . 1.587(15)
Si2 O17 1_554 1.654(13)
Si2 O18 1_554 1.602(13)
Si3 O8 1_554 1.663(17)
Si3 O19 . 1.614(13)
Si3 O20 . 1.564(14)
Si4 O2 . 1.674(13)
Si4 O9 1_554 1.597(18)
Si4 O21 . 1.645(14)
Si4 O22 . 1.620(14)
Si5 O10 1_554 1.570(16)
Si5 O24 . 1.615(13)
Si6 O11 . 1.572(14)
Si6 O25 1_554 1.657(12)
Si6 O26 1_554 1.637(12)
Si7 O12 . 1.582(17)
Si7 O27 1_554 1.646(14)
Si7 O28 1_554 1.600(14)
Si8 O2 3_555 1.615(13)
Si8 O13 . 1.654(18)
Si8 O29 1_554 1.658(13)
Si8 O30 1_554 1.579(14)
Si9 O14 1_554 1.592(18)
Si9 O32 . 1.549(13)
